data_7233213
loop_
_publ_author_name
'Arkhipov, Sergey G.'
'Sherin, Peter S.'
'Kiryutin, Alexey S.'
'Lazarenko, Vladimir A.'
'Tantardini, Christian'

_publ_section_title
;
 The role of S-bond in tenoxicam keto--enolic tautomerization
;
_journal_issue 36
_journal_name_full CrystEngComm
_journal_page_first 5392
_journal_paper_doi 10.1039/C9CE00874H
_journal_volume 21
_journal_year 2019
_chemical_formula_moiety '2(C13 H11 N3 O4 S2), 2(C H Cl3)'
_chemical_formula_sum 'C28 H24 Cl6 N6 O8 S4'
_chemical_formula_weight 913.47
_chemical_name_common 'tenoxicam chloroform I solvate'
_chemical_properties_physical Heat-sensitive
_space_group_crystal_system monoclinic
_space_group_IT_number 14
_space_group_name_Hall '-P 2ybc'
_space_group_name_H-M_alt 'P 1 21/c 1'
_symmetry_space_group_name_Hall '-P 2ybc'
_symmetry_space_group_name_H-M 'P 1 21/c 1'
_atom_sites_solution_hydrogens geom
_audit_creation_date 2019-07-01
_audit_creation_method
;
Olex2 1.2
(compiled 2018.05.18 svn.r3508 for OlexSys, GUI svn.r5497)
;
_audit_update_record
;
2019-07-05 deposited with the CCDC.    2019-07-12 downloaded from the CCDC.
;
_cell_angle_alpha 90
_cell_angle_beta 92.076(10)
_cell_angle_gamma 90
_cell_formula_units_Z 4
_cell_length_a 10.6019(12)
_cell_length_b 12.7810(10)
_cell_length_c 28.841(2)
_cell_measurement_reflns_used 2585
_cell_measurement_temperature 293(2)
_cell_measurement_theta_max 21.3050
_cell_measurement_theta_min 3.4580
_cell_volume 3905.5(6)
_computing_cell_refinement 'CrysAlisPro 1.171.38.43 (Rigaku OD, 2015)'
_computing_data_collection 'CrysAlisPro 1.171.38.43 (Rigaku OD, 2015)'
_computing_data_reduction 'CrysAlisPro 1.171.38.43 (Rigaku OD, 2015)'
_computing_molecular_graphics 'Olex2 (Dolomanov et al., 2009)'
_computing_publication_material 'Olex2 (Dolomanov et al., 2009)'
_computing_structure_refinement 'ShelXL (Sheldrick, 2015)'
_computing_structure_solution 'ShelXT (Sheldrick, 2015)'
_diffrn_ambient_temperature 293(3)
_diffrn_detector_area_resol_mean 10.3457
_diffrn_detector_type Ruby
_diffrn_measured_fraction_theta_full 0.998
_diffrn_measured_fraction_theta_max 0.998
_diffrn_measurement_details
;
List of Runs (angles in degrees, time in seconds):

  # Type    Start    End  Width  t~exp~   \w     \q     \k     \f   Frames
#--------------------------------------------------------------------------
  1  \w    -70.00   2.00   1.00   60.00    --  -11.27 127.00  94.42   72
  2  \w    -20.00  54.00   1.00   60.00    --   11.43  77.00 150.00   74
  3  \w    -18.00  58.00   1.00   60.00    --   11.43  57.00 -90.00   76
  4  \w    -58.00  41.00   1.00   60.00    --   11.43 -57.00-120.00   99
  5  \w    -61.00  41.00   1.00   60.00    --   11.43 -57.00  90.00  102
  6  \w    -65.00  45.00   1.00   60.00    --   11.43 -77.00   0.00  110
  7  \w    -14.00  90.00   1.00   60.00    --   11.43  77.00   0.00  104
;
_diffrn_measurement_device 'four-circle diffractometer'
_diffrn_measurement_device_type 'Xcalibur, Ruby, Gemini ultra'
_diffrn_measurement_method '\w scans'
_diffrn_radiation_type MoK\a
_diffrn_radiation_wavelength 0.71073
_diffrn_reflns_av_R_equivalents 0.2467
_diffrn_reflns_av_unetI/netI 0.1322
_diffrn_reflns_Laue_measured_fraction_full 0.998
_diffrn_reflns_Laue_measured_fraction_max 0.998
_diffrn_reflns_limit_h_max 12
_diffrn_reflns_limit_h_min -12
_diffrn_reflns_limit_k_max 15
_diffrn_reflns_limit_k_min -15
_diffrn_reflns_limit_l_max 34
_diffrn_reflns_limit_l_min -34
_diffrn_reflns_number 54415
_diffrn_reflns_point_group_measured_fraction_full 0.998
_diffrn_reflns_point_group_measured_fraction_max 0.998
_diffrn_reflns_theta_full 25.027
_diffrn_reflns_theta_max 25.027
_diffrn_reflns_theta_min 3.231
_exptl_absorpt_coefficient_mu 0.708
_exptl_absorpt_correction_T_max 1.00000
_exptl_absorpt_correction_T_min 0.64335
_exptl_absorpt_correction_type multi-scan
_exptl_absorpt_process_details
;
CrysAlisPro 1.171.38.43 (Rigaku Oxford Diffraction, 2015)
Empirical absorption correction using spherical harmonics,
 implemented in SCALE3 ABSPACK scaling algorithm.
;
_exptl_crystal_colour 'clear light yellow'
_exptl_crystal_colour_lustre clear
_exptl_crystal_colour_modifier light
_exptl_crystal_colour_primary yellow
_exptl_crystal_density_diffrn 1.554
_exptl_crystal_description block
_exptl_crystal_F_000 1856
_exptl_crystal_recrystallization_method 'Re-crystallisation from solvent: chloroform under room temperature'
_exptl_crystal_size_max 0.3
_exptl_crystal_size_mid 0.25
_exptl_crystal_size_min 0.13
_refine_diff_density_max 0.757
_refine_diff_density_min -0.590
_refine_diff_density_rms 0.094
_refine_ls_extinction_method none
_refine_ls_goodness_of_fit_ref 1.034
_refine_ls_hydrogen_treatment constr
_refine_ls_matrix_type full
_refine_ls_number_parameters 496
_refine_ls_number_reflns 6880
_refine_ls_number_restraints 6
_refine_ls_restrained_S_all 1.035
_refine_ls_R_factor_all 0.2576
_refine_ls_R_factor_gt 0.1163
_refine_ls_shift/su_max 0.000
_refine_ls_shift/su_mean 0.000
_refine_ls_structure_factor_coef Fsqd
_refine_ls_weighting_details 'w=1/[\s^2^(Fo^2^)+(0.1678P)^2^+8.2269P] where P=(Fo^2^+2Fc^2^)/3'
_refine_ls_weighting_scheme calc
_refine_ls_wR_factor_gt 0.3158
_refine_ls_wR_factor_ref 0.3957
_reflns_Friedel_coverage 0.000
_reflns_number_gt 2586
_reflns_number_total 6880
_reflns_threshold_expression 'I > 2\s(I)'
_cod_data_source_file c9ce00874h2.cif
_cod_data_source_block tnx_chcl3_I
_cod_depositor_comments 'Adding full bibliography for 7233208--7233213.cif.'
_cod_database_code 7233213
_shelx_shelxl_version_number 2017/1
_shelx_space_group_comment
;
The symmetry employed for this shelxl refinement is uniquely defined
by the following loop, which should always be used as a source of
symmetry information in preference to the above space-group names.
They are only intended as comments.
;
_shelx_estimated_absorpt_t_max 0.914
_shelx_estimated_absorpt_t_min 0.816
_olex2_refinement_description
;
1. Fixed Uiso
 At 1.2 times of:
  All C(H) groups, All C(H,H) groups, All N(H) groups
 At 1.5 times of:
  All C(H,H,H) groups
2. Restrained distances
 Cl4-C141 = Cl6-C141 = Cl5-C141 = Cl5A-C142 = Cl4A-C142 = Cl6A-C142
 1.78 with sigma of 0.02
3. Others
 Sof(H14B)=Sof(Cl2A)=Sof(Cl3A)=Sof(Cl1A)=1-FVAR(1)
 Sof(Cl2)=Sof(Cl3)=Sof(Cl1)=Sof(H14A)=FVAR(1)
 Sof(Cl4A)=Sof(Cl5A)=Sof(Cl6A)=Sof(C142)=Sof(H142)=1-FVAR(2)
 Sof(Cl4)=Sof(Cl5)=Sof(Cl6)=Sof(C141)=Sof(H141)=FVAR(2)
4.a Ternary CH refined with riding coordinates:
 C14A(H14A), C14A(H14B), C141(H141), C142(H142)
4.b Aromatic/amide H refined with riding coordinates:
 N1A(H1A), N1B(H1B), N2A(H2A), N2B(H2B), C2A(H2AA), C3A(H3A), C11A(H11A),
 C12A(H12A), C4A(H4A), C4B(H4B), C2B(H2BA), C11B(H11B), C1A(H1AA), C3B(H3B),
 C12B(H12B), C1B(H1BA)
4.c Idealised Me refined as rotating group:
 C13A(H13A,H13B,H13C), C13B(H13D,H13E,H13F)
;
_olex2_submission_special_instructions 'No special instructions were received'
_oxdiff_exptl_absorpt_empirical_details
;
Empirical correction (ABSPACK) includes:
- Absorption correction using spherical harmonics
- Frame scaling
;

loop_
_space_group_symop_operation_xyz
'x, y, z'
'-x, y+1/2, -z+1/2'
'-x, -y, -z'
'x, -y-1/2, z-1/2'

loop_
_atom_site_label
_atom_site_type_symbol
_atom_site_fract_x
_atom_site_fract_y
_atom_site_fract_z
_atom_site_U_iso_or_equiv
_atom_site_adp_type
_atom_site_occupancy
_atom_site_site_symmetry_order
_atom_site_calc_flag
_atom_site_refinement_flags_posn
_atom_site_refinement_flags_occupancy
_atom_site_disorder_assembly
_atom_site_disorder_group
S2A S 0.0736(3) 0.7459(2) 0.38459(9) 0.0708(9) Uani 1 1 d . . . .
S1A S 0.1433(3) 0.8446(2) 0.52189(9) 0.0741(10) Uani 1 1 d . . . .
S1B S 0.1598(4) 0.1690(2) 0.73255(10) 0.0871(11) Uani 1 1 d . . . .
S2B S 0.1023(4) 0.2607(3) 0.86890(10) 0.0982(12) Uani 1 1 d . . . .
O1A O 0.2518(7) 0.5625(5) 0.5831(2) 0.074(2) Uani 1 1 d . . . .
Cl2 Cl 0.5942(19) 1.1427(14) 0.6331(7) 0.169(7) Uani 0.63(4) 1 d . P A 1
O2A O 0.1084(7) 0.5565(5) 0.4456(2) 0.075(2) Uani 1 1 d . . . .
O1B O 0.2737(8) 0.4500(5) 0.6757(2) 0.081(2) Uani 1 1 d . . . .
Cl3 Cl 0.5936(13) 0.9958(12) 0.5600(4) 0.145(6) Uani 0.63(4) 1 d . P A 1
N1A N 0.2402(8) 0.3550(6) 0.5846(3) 0.065(2) Uani 1 1 d . . . .
H1A H 0.244481 0.409910 0.601789 0.078 Uiso 1 1 calc R . . .
O4A O 0.2122(9) 0.9381(5) 0.5342(3) 0.097(3) Uani 1 1 d . . . .
Cl1 Cl 0.517(2) 0.9280(19) 0.6458(7) 0.209(9) Uani 0.63(4) 1 d . P A 1
O2B O 0.1480(9) 0.4512(6) 0.8117(2) 0.098(3) Uani 1 1 d . . . .
N1B N 0.2410(9) 0.6551(6) 0.6736(3) 0.076(3) Uani 1 1 d . . . .
H1B H 0.251594 0.599929 0.657121 0.092 Uiso 1 1 calc R . . .
N2A N 0.1902(9) 0.4620(6) 0.5210(3) 0.073(3) Uani 1 1 d . . . .
H2A H 0.159345 0.463808 0.493043 0.087 Uiso 1 1 calc R . . .
N3A N 0.2350(10) 0.7445(6) 0.5314(3) 0.070(3) Uani 1 1 d . . . .
O3B O 0.0450(10) 0.1965(7) 0.7085(3) 0.109(3) Uani 1 1 d . . . .
C10A C 0.1172(10) 0.8386(7) 0.4628(3) 0.059(3) Uani 1 1 d . . . .
C6A C 0.2135(10) 0.5589(7) 0.5419(3) 0.063(3) Uani 1 1 d . . . .
O3A O 0.0287(9) 0.8252(6) 0.5439(3) 0.093(3) Uani 1 1 d . . . .
C9A C 0.1159(10) 0.7420(8) 0.4429(3) 0.061(3) Uani 1 1 d . . . .
N2B N 0.2188(10) 0.5493(7) 0.7379(3) 0.085(3) Uani 1 1 d . . . .
H2B H 0.198879 0.546359 0.766471 0.102 Uiso 1 1 calc R . . .
N3B N 0.2596(10) 0.2644(6) 0.7265(3) 0.073(3) Uani 1 1 d . . . .
C8A C 0.1414(10) 0.6411(7) 0.4666(3) 0.058(3) Uani 1 1 d . . . .
O4B O 0.2203(10) 0.0736(6) 0.7205(3) 0.116(3) Uani 1 1 d . . . .
C10B C 0.1342(11) 0.1713(8) 0.7909(4) 0.073(3) Uani 1 1 d . . . .
C2A C 0.2574(12) 0.1719(8) 0.5796(4) 0.082(4) Uani 1 1 d . . . .
H2AA H 0.272279 0.106764 0.593107 0.099 Uiso 1 1 calc R . . .
C5A C 0.2096(10) 0.3672(7) 0.5389(3) 0.057(3) Uani 1 1 d . . . .
C3A C 0.2267(13) 0.1816(8) 0.5330(5) 0.091(4) Uani 1 1 d . . . .
H3A H 0.222701 0.121758 0.514626 0.109 Uiso 1 1 calc R . . .
C8B C 0.1722(11) 0.3677(8) 0.7901(3) 0.069(3) Uani 1 1 d . . . .
C7A C 0.1907(11) 0.6465(7) 0.5121(3) 0.065(3) Uani 1 1 d . . . .
C9B C 0.1416(11) 0.2683(9) 0.8127(3) 0.075(3) Uani 1 1 d . . . .
C11A C 0.0857(10) 0.9180(8) 0.4307(4) 0.072(3) Uani 1 1 d . . . .
H11A H 0.081844 0.988559 0.438387 0.086 Uiso 1 1 calc R . . .
C5B C 0.2232(11) 0.6448(8) 0.7193(4) 0.073(3) Uani 1 1 d . . . .
C12A C 0.0612(11) 0.8804(8) 0.3867(4) 0.076(3) Uani 1 1 d . . . .
H12A H 0.040519 0.922314 0.361213 0.092 Uiso 1 1 calc R . . .
C4A C 0.2018(12) 0.2776(9) 0.5127(4) 0.088(4) Uani 1 1 d . . . .
H4A H 0.179709 0.281572 0.481234 0.106 Uiso 1 1 calc R . . .
C6B C 0.2432(10) 0.4515(7) 0.7161(4) 0.064(3) Uani 1 1 d . . . .
C7B C 0.2197(12) 0.3646(7) 0.7454(3) 0.076(3) Uani 1 1 d . . . .
C4B C 0.2117(12) 0.7335(9) 0.7456(4) 0.090(4) Uani 1 1 d . . . .
H4B H 0.201950 0.728554 0.777416 0.108 Uiso 1 1 calc R . . .
C2B C 0.2294(12) 0.8376(8) 0.6778(4) 0.085(4) Uani 1 1 d . . . .
H2BA H 0.230223 0.902811 0.663509 0.102 Uiso 1 1 calc R . . .
C11B C 0.0937(11) 0.0924(11) 0.8207(4) 0.090(4) Uani 1 1 d . . . .
H11B H 0.081742 0.023127 0.811749 0.109 Uiso 1 1 calc R . . .
C1A C 0.2650(11) 0.2596(9) 0.6048(4) 0.079(3) Uani 1 1 d . . . .
H1AA H 0.287140 0.255939 0.636255 0.095 Uiso 1 1 calc R . . .
C13A C 0.3733(13) 0.7598(9) 0.5249(4) 0.092(4) Uani 1 1 d . . . .
H13A H 0.390691 0.753736 0.492618 0.138 Uiso 1 1 calc GR . . .
H13B H 0.419942 0.707357 0.542167 0.138 Uiso 1 1 calc GR . . .
H13C H 0.398008 0.827912 0.535921 0.138 Uiso 1 1 calc GR . . .
C3B C 0.2146(14) 0.8291(10) 0.7245(5) 0.099(4) Uani 1 1 d . . . .
H3B H 0.206447 0.889411 0.742157 0.119 Uiso 1 1 calc R . . .
C12B C 0.0744(12) 0.1279(11) 0.8629(5) 0.098(4) Uani 1 1 d . . . .
H12B H 0.048489 0.085576 0.887016 0.118 Uiso 1 1 calc R . . .
C1B C 0.2427(12) 0.7491(9) 0.6529(4) 0.083(4) Uani 1 1 d . . . .
H1BA H 0.253215 0.753395 0.621070 0.100 Uiso 1 1 calc R . . .
C13B C 0.3945(15) 0.2389(10) 0.7349(5) 0.112(5) Uani 1 1 d . . . .
H13D H 0.409243 0.221160 0.767031 0.168 Uiso 1 1 calc GR . . .
H13E H 0.445159 0.298304 0.727363 0.168 Uiso 1 1 calc GR . . .
H13F H 0.416811 0.180538 0.715919 0.168 Uiso 1 1 calc GR . . .
C14A C 0.6176(15) 1.0092(12) 0.6196(5) 0.125(5) Uani 1 1 d . . . .
H14A H 0.704635 0.989491 0.628318 0.150 Uiso 0.63(4) 1 calc R P A 1
H14B H 0.705603 0.995394 0.629332 0.150 Uiso 0.37(4) 1 calc R P A 2
Cl4 Cl 0.5672(9) 0.6284(7) 0.6321(4) 0.121(3) Uiso 0.539(15) 1 d D P B 1
Cl5 Cl 0.5490(10) 0.4719(10) 0.5568(4) 0.160(5) Uiso 0.539(15) 1 d D P B 1
Cl6 Cl 0.6185(13) 0.4072(12) 0.6483(6) 0.203(6) Uiso 0.539(15) 1 d D P B 1
C141 C 0.631(2) 0.5068(14) 0.6079(6) 0.121(10) Uiso 0.539(15) 1 d D P B 1
H141 H 0.720611 0.517259 0.601307 0.145 Uiso 0.539(15) 1 calc R P B 1
Cl2A Cl 0.605(4) 1.140(3) 0.6179(17) 0.223(18) Uani 0.37(4) 1 d . P A 2
Cl3A Cl 0.594(4) 0.944(7) 0.575(3) 0.39(3) Uani 0.37(4) 1 d . P A 2
Cl1A Cl 0.526(3) 0.966(4) 0.6670(19) 0.220(18) Uani 0.37(4) 1 d . P A 2
Cl4A Cl 0.5994(13) 0.6292(10) 0.6098(6) 0.164(5) Uiso 0.461(15) 1 d D P B 2
Cl5A Cl 0.5673(16) 0.4154(16) 0.5819(7) 0.214(7) Uiso 0.461(15) 1 d D P B 2
Cl6A Cl 0.6123(13) 0.4527(13) 0.6754(6) 0.179(6) Uiso 0.461(15) 1 d D P B 2
C142 C 0.529(3) 0.5045(16) 0.6260(7) 0.135(13) Uiso 0.461(15) 1 d D P B 2
H142 H 0.438025 0.509600 0.630271 0.163 Uiso 0.461(15) 1 calc R P B 2

loop_
_atom_site_aniso_label
_atom_site_aniso_U_11
_atom_site_aniso_U_22
_atom_site_aniso_U_33
_atom_site_aniso_U_23
_atom_site_aniso_U_13
_atom_site_aniso_U_12
S2A 0.102(2) 0.0550(17) 0.0551(16) 0.0015(12) -0.0007(14) 0.0042(15)
S1A 0.122(3) 0.0436(16) 0.0571(17) -0.0017(12) 0.0033(17) 0.0051(16)
S1B 0.153(3) 0.0522(18) 0.0566(18) 0.0020(13) 0.0079(19) 0.0015(19)
S2B 0.118(3) 0.119(3) 0.0578(19) 0.0088(17) 0.0152(17) 0.018(2)
O1A 0.118(6) 0.042(4) 0.059(5) 0.003(3) -0.003(4) 0.001(4)
Cl2 0.146(12) 0.148(12) 0.212(12) -0.071(11) -0.013(10) 0.008(8)
O2A 0.114(6) 0.041(4) 0.068(4) -0.001(3) -0.010(4) -0.007(4)
O1B 0.130(7) 0.054(5) 0.059(5) 0.002(4) 0.015(4) 0.002(4)
Cl3 0.156(9) 0.180(10) 0.099(7) 0.010(7) -0.004(4) -0.073(7)
N1A 0.092(7) 0.038(5) 0.065(6) -0.003(4) 0.005(5) -0.004(4)
O4A 0.173(8) 0.035(4) 0.080(5) -0.007(4) -0.013(5) -0.013(5)
Cl1 0.219(15) 0.255(17) 0.151(12) 0.079(12) -0.011(10) -0.122(14)
O2B 0.167(8) 0.067(5) 0.062(5) -0.007(4) 0.017(5) 0.024(5)
N1B 0.127(8) 0.037(5) 0.065(6) 0.001(4) 0.001(5) -0.004(5)
N2A 0.117(8) 0.041(5) 0.059(5) 0.003(4) -0.015(5) -0.001(5)
N3A 0.108(8) 0.038(5) 0.063(5) -0.002(4) -0.011(5) 0.005(5)
O3B 0.165(9) 0.088(6) 0.071(5) 0.001(5) -0.021(6) -0.026(6)
C10A 0.074(7) 0.038(6) 0.065(7) 0.000(5) 0.006(5) 0.005(5)
C6A 0.102(9) 0.040(6) 0.047(6) -0.003(5) 0.000(6) -0.005(5)
O3A 0.134(7) 0.080(6) 0.067(5) -0.006(4) 0.024(5) 0.013(5)
C9A 0.080(8) 0.051(6) 0.054(6) 0.009(5) 0.001(5) -0.001(5)
N2B 0.134(9) 0.053(6) 0.069(6) -0.006(5) 0.015(5) 0.003(6)
N3B 0.120(9) 0.033(5) 0.067(6) 0.008(4) 0.018(5) 0.010(5)
C8A 0.092(8) 0.031(5) 0.052(6) -0.006(4) 0.007(5) -0.006(5)
O4B 0.200(10) 0.037(4) 0.114(7) -0.005(4) 0.040(6) 0.010(5)
C10B 0.090(9) 0.059(7) 0.069(7) 0.015(6) 0.009(6) 0.014(6)
C2A 0.130(11) 0.034(6) 0.084(9) 0.007(6) 0.014(8) -0.001(6)
C5A 0.081(7) 0.030(5) 0.061(7) -0.001(5) -0.001(5) -0.011(5)
C3A 0.137(12) 0.028(6) 0.108(11) -0.001(6) 0.017(8) -0.004(6)
C8B 0.096(9) 0.058(7) 0.053(7) -0.008(5) 0.000(6) 0.020(6)
C7A 0.101(8) 0.035(5) 0.058(6) 0.000(5) -0.007(6) -0.012(5)
C9B 0.101(9) 0.070(8) 0.053(6) 0.007(6) 0.006(6) 0.018(7)
C11A 0.099(9) 0.049(6) 0.068(7) 0.009(6) 0.013(6) 0.003(6)
C5B 0.102(9) 0.046(7) 0.070(8) 0.000(6) 0.005(6) 0.013(6)
C12A 0.111(9) 0.044(6) 0.074(8) 0.003(5) 0.010(7) 0.007(6)
C4A 0.122(11) 0.068(8) 0.073(8) -0.005(6) -0.010(7) -0.013(7)
C6B 0.092(8) 0.045(6) 0.054(7) -0.001(5) -0.003(6) 0.002(5)
C7B 0.137(10) 0.037(6) 0.054(7) 0.005(5) 0.014(6) 0.017(6)
C4B 0.128(11) 0.045(7) 0.097(9) -0.005(6) 0.020(8) -0.004(7)
C2B 0.142(11) 0.032(6) 0.083(9) 0.000(6) 0.014(7) -0.002(6)
C11B 0.094(10) 0.108(10) 0.069(9) 0.022(8) 0.003(7) -0.008(8)
C1A 0.107(9) 0.056(7) 0.075(8) 0.024(6) 0.008(6) 0.003(6)
C13A 0.107(11) 0.058(7) 0.109(10) -0.004(6) -0.014(8) -0.019(7)
C3B 0.145(12) 0.062(8) 0.091(10) -0.009(7) 0.025(8) -0.009(8)
C12B 0.094(10) 0.109(11) 0.092(10) 0.035(8) 0.001(8) 0.001(8)
C1B 0.128(11) 0.056(7) 0.066(7) 0.003(6) -0.003(7) -0.013(7)
C13B 0.138(14) 0.076(9) 0.124(12) -0.006(8) 0.039(10) 0.007(9)
C14A 0.118(12) 0.118(13) 0.141(14) 0.032(11) 0.013(10) -0.041(10)
Cl2A 0.18(2) 0.14(2) 0.36(4) 0.11(2) 0.13(3) 0.035(15)
Cl3A 0.34(4) 0.45(7) 0.36(5) -0.25(5) 0.01(4) -0.20(5)
Cl1A 0.126(18) 0.31(4) 0.23(4) 0.07(3) 0.053(19) 0.00(2)

loop_
_atom_type_symbol
_atom_type_description
_atom_type_scat_dispersion_real
_atom_type_scat_dispersion_imag
_atom_type_scat_source
C C 0.0033 0.0016 'International Tables Vol C Tables 4.2.6.8 and 6.1.1.4'
H H 0.0000 0.0000 'International Tables Vol C Tables 4.2.6.8 and 6.1.1.4'
Cl Cl 0.1484 0.1585 'International Tables Vol C Tables 4.2.6.8 and 6.1.1.4'
N N 0.0061 0.0033 'International Tables Vol C Tables 4.2.6.8 and 6.1.1.4'
O O 0.0106 0.0060 'International Tables Vol C Tables 4.2.6.8 and 6.1.1.4'
S S 0.1246 0.1234 'International Tables Vol C Tables 4.2.6.8 and 6.1.1.4'

loop_
_geom_angle_atom_site_label_1
_geom_angle_atom_site_label_2
_geom_angle_atom_site_label_3
_geom_angle
C9A S2A C12A 90.6(5)
O4A S1A N3A 108.5(5)
O4A S1A C10A 110.2(5)
N3A S1A C10A 101.9(4)
O3A S1A O4A 118.1(5)
O3A S1A N3A 107.8(5)
O3A S1A C10A 109.1(5)
O3B S1B N3B 108.1(5)
O3B S1B O4B 118.4(6)
O3B S1B C10B 108.1(6)
N3B S1B C10B 102.7(5)
O4B S1B N3B 108.4(6)
O4B S1B C10B 110.0(5)
C9B S2B C12B 90.5(6)
C5A N1A H1A 118.3
C5A N1A C1A 123.4(9)
C1A N1A H1A 118.3
C5B N1B H1B 119.0
C1B N1B H1B 119.0
C1B N1B C5B 121.9(9)
C6A N2A H2A 115.9
C5A N2A H2A 115.9
C5A N2A C6A 128.1(8)
C7A N3A S1A 115.8(7)
C7A N3A C13A 111.8(8)
C13A N3A S1A 117.4(7)
C9A C10A S1A 117.3(7)
C9A C10A C11A 112.1(9)
C11A C10A S1A 130.3(8)
O1A C6A N2A 119.5(8)
O1A C6A C7A 126.1(8)
N2A C6A C7A 114.3(9)
C10A C9A S2A 112.6(7)
C10A C9A C8A 126.5(9)
C8A C9A S2A 120.8(7)
C5B N2B H2B 116.0
C5B N2B C6B 128.0(9)
C6B N2B H2B 116.0
C7B N3B S1B 114.8(8)
C7B N3B C13B 115.0(10)
C13B N3B S1B 116.5(7)
O2A C8A C9A 118.3(9)
O2A C8A C7A 124.9(8)
C7A C8A C9A 116.6(8)
C9B C10B S1B 116.7(8)
C9B C10B C11B 112.3(11)
C11B C10B S1B 130.6(10)
C3A C2A H2AA 121.2
C1A C2A H2AA 121.2
C1A C2A C3A 117.6(10)
N1A C5A C4A 116.6(9)
N2A C5A N1A 120.7(8)
N2A C5A C4A 122.7(10)
C2A C3A H3A 119.1
C2A C3A C4A 121.9(10)
C4A C3A H3A 119.1
O2B C8B C9B 117.3(10)
O2B C8B C7B 124.2(10)
C7B C8B C9B 118.4(9)
C6A C7A N3A 113.8(8)
C8A C7A N3A 120.6(8)
C8A C7A C6A 125.3(8)
C10B C9B S2B 111.7(8)
C10B C9B C8B 125.5(10)
C8B C9B S2B 122.7(8)
C10A C11A H11A 123.6
C12A C11A C10A 112.9(10)
C12A C11A H11A 123.6
N1B C5B C4B 118.6(10)
N2B C5B N1B 119.5(9)
N2B C5B C4B 121.9(11)
S2A C12A H12A 124.1
C11A C12A S2A 111.7(8)
C11A C12A H12A 124.1
C5A C4A C3A 120.0(11)
C5A C4A H4A 120.0
C3A C4A H4A 120.0
O1B C6B N2B 119.4(9)
O1B C6B C7B 127.8(9)
C7B C6B N2B 112.7(9)
C8B C7B N3B 119.1(8)
C8B C7B C6B 126.9(9)
C6B C7B N3B 113.8(9)
C5B C4B H4B 120.4
C3B C4B C5B 119.3(12)
C3B C4B H4B 120.4
C3B C2B H2BA 120.8
C1B C2B H2BA 120.8
C1B C2B C3B 118.5(11)
C10B C11B H11B 123.9
C12B C11B C10B 112.2(13)
C12B C11B H11B 123.9
N1A C1A H1AA 119.8
C2A C1A N1A 120.5(11)
C2A C1A H1AA 119.8
N3A C13A H13A 109.5
N3A C13A H13B 109.5
N3A C13A H13C 109.5
H13A C13A H13B 109.5
H13A C13A H13C 109.5
H13B C13A H13C 109.5
C4B C3B H3B 119.5
C2B C3B C4B 121.0(11)
C2B C3B H3B 119.5
S2B C12B H12B 123.3
C11B C12B S2B 113.3(10)
C11B C12B H12B 123.3
N1B C1B C2B 120.7(11)
N1B C1B H1BA 119.7
C2B C1B H1BA 119.7
N3B C13B H13D 109.5
N3B C13B H13E 109.5
N3B C13B H13F 109.5
H13D C13B H13E 109.5
H13D C13B H13F 109.5
H13E C13B H13F 109.5
Cl2 C14A H14A 109.3
Cl3 C14A Cl2 107.2(11)
Cl3 C14A H14A 109.3
Cl1 C14A Cl2 113.6(14)
Cl1 C14A Cl3 108.1(12)
Cl1 C14A H14A 109.3
Cl2A C14A H14B 105.4
Cl2A C14A Cl1A 106(2)
Cl3A C14A H14B 105.4
Cl3A C14A Cl2A 120(4)
Cl3A C14A Cl1A 113(2)
Cl1A C14A H14B 105.4
Cl4 C141 H141 109.3
Cl5 C141 Cl4 110.8(11)
Cl5 C141 H141 109.3
Cl6 C141 Cl4 108.9(12)
Cl6 C141 Cl5 109.3(13)
Cl6 C141 H141 109.3
Cl4A C142 H142 112.7
Cl5A C142 Cl4A 105.8(14)
Cl5A C142 Cl6A 102.5(14)
Cl5A C142 H142 112.7
Cl6A C142 Cl4A 109.5(14)
Cl6A C142 H142 112.7

loop_
_geom_bond_atom_site_label_1
_geom_bond_atom_site_label_2
_geom_bond_distance
S2A C9A 1.725(10)
S2A C12A 1.726(10)
S1A O4A 1.439(7)
S1A N3A 1.624(9)
S1A C10A 1.717(10)
S1A O3A 1.413(9)
S1B O3B 1.424(10)
S1B N3B 1.627(10)
S1B O4B 1.427(8)
S1B C10B 1.716(11)
S2B C9B 1.691(11)
S2B C12B 1.731(15)
O1A C6A 1.241(10)
Cl2 C14A 1.77(2)
O2A C8A 1.283(10)
O1B C6B 1.222(11)
Cl3 C14A 1.74(2)
N1A H1A 0.8600
N1A C5A 1.353(11)
N1A C1A 1.374(12)
Cl1 C14A 1.68(2)
O2B C8B 1.267(11)
N1B H1B 0.8600
N1B C5B 1.345(13)
N1B C1B 1.342(12)
N2A H2A 0.8600
N2A C6A 1.395(12)
N2A C5A 1.330(11)
N3A C7A 1.443(12)
N3A C13A 1.497(15)
C10A C9A 1.361(13)
C10A C11A 1.408(13)
C6A C7A 1.427(13)
C9A C8A 1.481(13)
N2B H2B 0.8600
N2B C5B 1.334(12)
N2B C6B 1.426(12)
N3B C7B 1.460(12)
N3B C13B 1.479(16)
C8A C7A 1.396(13)
C10B C9B 1.390(14)
C10B C11B 1.401(15)
C2A H2AA 0.9300
C2A C3A 1.379(16)
C2A C1A 1.335(15)
C5A C4A 1.374(14)
C3A H3A 0.9300
C3A C4A 1.380(15)
C8B C9B 1.468(15)
C8B C7B 1.402(14)
C11A H11A 0.9300
C11A C12A 1.371(14)
C5B C4B 1.372(14)
C12A H12A 0.9300
C4A H4A 0.9300
C6B C7B 1.423(13)
C4B H4B 0.9300
C4B C3B 1.367(16)
C2B H2BA 0.9300
C2B C3B 1.364(15)
C2B C1B 1.350(14)
C11B H11B 0.9300
C11B C12B 1.322(16)
C1A H1AA 0.9300
C13A H13A 0.9600
C13A H13B 0.9600
C13A H13C 0.9600
C3B H3B 0.9300
C12B H12B 0.9300
C1B H1BA 0.9300
C13B H13D 0.9600
C13B H13E 0.9600
C13B H13F 0.9600
C14A H14A 0.9800
C14A H14B 0.9800
C14A Cl2A 1.67(4)
C14A Cl3A 1.54(4)
C14A Cl1A 1.79(4)
Cl4 C141 1.844(17)
Cl5 C141 1.743(17)
Cl6 C141 1.735(17)
C141 H141 0.9800
Cl4A C142 1.827(18)
Cl5A C142 1.764(18)
Cl6A C142 1.776(18)
C142 H142 0.9800

loop_
_geom_hbond_atom_site_label_D
_geom_hbond_atom_site_label_H
_geom_hbond_atom_site_label_A
_geom_hbond_distance_DH
_geom_hbond_distance_HA
_geom_hbond_distance_DA
_geom_hbond_angle_DHA
_geom_hbond_publ_flag
N1A H1A O1A 0.86 2.03 2.655(10) 129.3 yes
N1A H1A O1B 0.86 2.20 2.905(11) 138.7 yes
N1B H1B O1A 0.86 2.19 2.872(11) 136.3 yes
N1B H1B O1B 0.86 2.00 2.645(10) 130.9 yes
N2A H2A O2A 0.86 1.87 2.608(10) 142.3 yes
N2B H2B O2B 0.86 1.88 2.606(11) 141.4 yes

loop_
_geom_torsion_atom_site_label_1
_geom_torsion_atom_site_label_2
_geom_torsion_atom_site_label_3
_geom_torsion_atom_site_label_4
_geom_torsion
S2A C9A C8A O2A -13.2(14)
S2A C9A C8A C7A 171.9(8)
S1A N3A C7A C6A -140.0(8)
S1A N3A C7A C8A 45.5(13)
S1A C10A C9A S2A 174.1(6)
S1A C10A C9A C8A -3.5(15)
S1A C10A C11A C12A -174.4(9)
S1B N3B C7B C8B 47.3(13)
S1B N3B C7B C6B -137.0(9)
S1B C10B C9B S2B 175.2(6)
S1B C10B C9B C8B -1.5(16)
S1B C10B C11B C12B -174.2(10)
O1A C6A C7A N3A 9.4(17)
O1A C6A C7A C8A -176.5(11)
O2A C8A C7A N3A 174.7(10)
O2A C8A C7A C6A 0.9(18)
O1B C6B C7B N3B 11.9(18)
O1B C6B C7B C8B -172.8(12)
N1A C5A C4A C3A -1.0(17)
O4A S1A N3A C7A -167.7(7)
O4A S1A N3A C13A -32.1(9)
O4A S1A C10A C9A 146.7(9)
O4A S1A C10A C11A -39.3(12)
O2B C8B C9B S2B -11.6(15)
O2B C8B C9B C10B 164.7(11)
O2B C8B C7B N3B 171.9(11)
O2B C8B C7B C6B -3(2)
N1B C5B C4B C3B 2.0(19)
N2A C6A C7A N3A -170.1(9)
N2A C6A C7A C8A 4.1(17)
N2A C5A C4A C3A 178.0(11)
N3A S1A C10A C9A 31.7(10)
N3A S1A C10A C11A -154.4(10)
O3B S1B N3B C7B 61.0(8)
O3B S1B N3B C13B -160.4(9)
O3B S1B C10B C9B -82.7(10)
O3B S1B C10B C11B 89.8(12)
C10A S1A N3A C7A -51.5(9)
C10A S1A N3A C13A 84.1(8)
C10A C9A C8A O2A 164.1(10)
C10A C9A C8A C7A -10.7(16)
C10A C11A C12A S2A 1.2(13)
C6A N2A C5A N1A 9.6(17)
C6A N2A C5A C4A -169.4(11)
O3A S1A N3A C7A 63.3(8)
O3A S1A N3A C13A -161.1(8)
O3A S1A C10A C9A -82.1(9)
O3A S1A C10A C11A 91.8(11)
C9A S2A C12A C11A -1.5(9)
C9A C10A C11A C12A -0.2(14)
C9A C8A C7A N3A -10.8(15)
C9A C8A C7A C6A 175.4(10)
N2B C5B C4B C3B -178.8(12)
N2B C6B C7B N3B -172.3(10)
N2B C6B C7B C8B 3.0(17)
N3B S1B C10B C9B 31.3(10)
N3B S1B C10B C11B -156.1(11)
O4B S1B N3B C7B -169.5(8)
O4B S1B N3B C13B -30.9(10)
O4B S1B C10B C9B 146.5(9)
O4B S1B C10B C11B -40.9(13)
C10B S1B N3B C7B -53.1(8)
C10B S1B N3B C13B 85.5(9)
C10B C11B C12B S2B 0.9(14)
C2A C3A C4A C5A 1(2)
C5A N1A C1A C2A -1.2(17)
C5A N2A C6A O1A -3.7(18)
C5A N2A C6A C7A 175.7(10)
C3A C2A C1A N1A 1.3(19)
C9B S2B C12B C11B -0.2(11)
C9B C10B C11B C12B -1.4(15)
C9B C8B C7B N3B -11.6(17)
C9B C8B C7B C6B 173.4(11)
C11A C10A C9A S2A -1.0(12)
C11A C10A C9A C8A -178.5(10)
C5B N1B C1B C2B 1.6(19)
C5B N2B C6B O1B 1.0(18)
C5B N2B C6B C7B -175.2(12)
C5B C4B C3B C2B 0(2)
C12A S2A C9A C10A 1.4(9)
C12A S2A C9A C8A 179.1(9)
C6B N2B C5B N1B 6.7(18)
C6B N2B C5B C4B -172.4(12)
C7B C8B C9B S2B 171.6(9)
C7B C8B C9B C10B -12.0(18)
C11B C10B C9B S2B 1.3(13)
C11B C10B C9B C8B -175.4(11)
C1A N1A C5A N2A -178.1(10)
C1A N1A C5A C4A 1.0(16)
C1A C2A C3A C4A -1(2)
C13A N3A C7A C6A 82.0(12)
C13A N3A C7A C8A -92.5(12)
C3B C2B C1B N1B 0(2)
C12B S2B C9B C10B -0.6(10)
C12B S2B C9B C8B 176.2(10)
C1B N1B C5B N2B 178.1(11)
C1B N1B C5B C4B -2.7(18)
C1B C2B C3B C4B -1(2)
C13B N3B C7B C8B -91.9(13)
C13B N3B C7B C6B 83.8(12)
